data_1550297
loop_
_publ_author_name
'Zeng, Chao'
'Yuan, Kang'
'Wang, Nan'
'Peng, Tai'
'Wu, Gang'
'Wang, Suning'

_publ_section_title
;
 The Opposite and Amplifying Effect of B-N Coordination on Photophysical
 Properties of Regioisomers with an Unsymmetrical Backbone
;
_journal_name_full 'Chemical Science'
_journal_paper_doi 10.1039/C8SC04210A
_journal_year 2019
_chemical_formula_sum 'C45 H37 B N2 S'
_chemical_formula_weight 648.67
_space_group_crystal_system triclinic
_space_group_IT_number 2
_space_group_name_Hall '-P 1'
_space_group_name_H-M_alt 'P -1'
_symmetry_space_group_name_Hall '-P 1'
_symmetry_space_group_name_H-M 'P -1'
_atom_sites_solution_hydrogens geom
_audit_creation_method SHELXL-2014/7
_audit_update_record
;
2018-04-26 deposited with the CCDC.
2018-11-27 downloaded from the CCDC.
;
_cell_angle_alpha 63.989(11)
_cell_angle_beta 89.736(13)
_cell_angle_gamma 69.795(12)
_cell_formula_units_Z 2
_cell_length_a 9.741(4)
_cell_length_b 13.927(5)
_cell_length_c 15.334(6)
_cell_measurement_reflns_used 4625
_cell_measurement_temperature 180(2)
_cell_measurement_theta_max 23.85
_cell_measurement_theta_min 2.27
_cell_volume 1727.7(12)
_computing_cell_refinement 'Bruker SAINT'
_computing_data_collection 'Bruker APEX2'
_computing_data_reduction 'Bruker SAINT'
_computing_molecular_graphics 'Bruker SHELXTL'
_computing_publication_material 'Bruker SHELXTL'
_computing_structure_refinement 'SHELXL-2014/7 (Sheldrick, 2014)'
_computing_structure_solution 'SHELXS-97 (Sheldrick 2008)'
_diffrn_ambient_temperature 180(2)
_diffrn_measured_fraction_theta_full 0.998
_diffrn_measured_fraction_theta_max 0.989
_diffrn_measurement_device_type 'Bruker APEX-II CCD'
_diffrn_measurement_method '\f and \w scans'
_diffrn_radiation_type MoK\a
_diffrn_radiation_wavelength 0.71073
_diffrn_reflns_av_R_equivalents 0.1469
_diffrn_reflns_av_unetI/netI 0.1358
_diffrn_reflns_Laue_measured_fraction_full 0.998
_diffrn_reflns_Laue_measured_fraction_max 0.989
_diffrn_reflns_limit_h_max 12
_diffrn_reflns_limit_h_min -12
_diffrn_reflns_limit_k_max 17
_diffrn_reflns_limit_k_min -17
_diffrn_reflns_limit_l_max 19
_diffrn_reflns_limit_l_min -19
_diffrn_reflns_number 27025
_diffrn_reflns_point_group_measured_fraction_full 0.998
_diffrn_reflns_point_group_measured_fraction_max 0.989
_diffrn_reflns_theta_full 25.242
_diffrn_reflns_theta_max 27.248
_diffrn_reflns_theta_min 2.681
_exptl_absorpt_coefficient_mu 0.128
_exptl_absorpt_correction_T_max 0.982
_exptl_absorpt_correction_T_min 0.975
_exptl_absorpt_correction_type multi-scan
_exptl_crystal_colour yellow
_exptl_crystal_density_diffrn 1.247
_exptl_crystal_description Block
_exptl_crystal_F_000 684
_exptl_crystal_size_max 0.200
_exptl_crystal_size_mid 0.147
_exptl_crystal_size_min 0.145
_exptl_transmission_factor_max 0.745
_exptl_transmission_factor_min 0.611
_refine_diff_density_max 0.290
_refine_diff_density_min -0.287
_refine_diff_density_rms 0.056
_refine_ls_extinction_method none
_refine_ls_goodness_of_fit_ref 1.022
_refine_ls_hydrogen_treatment constr
_refine_ls_matrix_type full
_refine_ls_number_parameters 448
_refine_ls_number_reflns 7646
_refine_ls_number_restraints 0
_refine_ls_restrained_S_all 1.022
_refine_ls_R_factor_all 0.1403
_refine_ls_R_factor_gt 0.0650
_refine_ls_shift/su_max 0.015
_refine_ls_shift/su_mean 0.000
_refine_ls_structure_factor_coef Fsqd
_refine_ls_weighting_details 'w=1/[\s^2^(Fo^2^)+(0.0598P)^2^] where P=(Fo^2^+2Fc^2^)/3'
_refine_ls_weighting_scheme calc
_refine_ls_wR_factor_gt 0.1326
_refine_ls_wR_factor_ref 0.1594
_reflns_Friedel_coverage 0.000
_reflns_number_gt 4284
_reflns_number_total 7646
_reflns_threshold_expression 'I > 2\s(I)'
_cod_data_source_file c8sc04210a2.cif
_cod_data_source_block b4b
_cod_depositor_comments
;

2019-03-17
Changing absurd Z value and formula.                 miguel
;
_cod_original_formula_sum 'C4.09 H3.36 B0.09 N0.18 S0.09'
_cod_original_formula_weight 58.97
_cod_original_formula_units_Z 22
_cod_original_cell_volume 1727.6(11)
_cod_database_code 1550297
_shelx_shelxl_version_number 2014/7
_shelx_space_group_comment
; 
The symmetry employed for this shelxl refinement is uniquely defined 
by the following loop, which should always be used as a source of 
symmetry information in preference to the above space-group names. 
They are only intended as comments. 
;
_shelx_estimated_absorpt_t_min 0.975
_shelx_estimated_absorpt_t_max 0.982

loop_
_space_group_symop_operation_xyz
'x, y, z'
'-x, -y, -z'

loop_
_atom_site_label
_atom_site_type_symbol
_atom_site_fract_x
_atom_site_fract_y
_atom_site_fract_z
_atom_site_U_iso_or_equiv
_atom_site_adp_type
_atom_site_occupancy
_atom_site_site_symmetry_order
_atom_site_calc_flag
_atom_site_refinement_flags_posn
_atom_site_refinement_flags_adp
B1 B 0.3226(3) 0.3556(3) 0.3917(2) 0.0266(7) Uani 1 1 d . .
S1 S 0.54405(7) 0.14247(6) 0.24762(5) 0.02914(19) Uani 1 1 d . .
N1 N 0.3729(2) 0.56233(18) 0.06727(15) 0.0268(5) Uani 1 1 d . .
N2 N 0.2760(2) 0.25938(19) 0.14590(16) 0.0299(5) Uani 1 1 d . .
C1 C 0.4932(3) 0.2994(2) 0.39249(19) 0.0271(6) Uani 1 1 d . .
C2 C 0.5822(3) 0.2214(3) 0.4858(2) 0.0406(8) Uani 1 1 d . .
H2 H 0.5351 0.1942 0.5408 0.049 Uiso 1 1 calc R U
C3 C 0.7349(3) 0.1828(3) 0.5006(2) 0.0533(9) Uani 1 1 d . .
H3 H 0.7911 0.1318 0.5651 0.064 Uiso 1 1 calc R U
C4 C 0.8055(3) 0.2186(3) 0.4215(2) 0.0542(9) Uani 1 1 d . .
H4 H 0.9107 0.1933 0.4313 0.065 Uiso 1 1 calc R U
C5 C 0.7237(3) 0.2913(3) 0.3280(2) 0.0396(7) Uani 1 1 d . .
H5 H 0.7736 0.3147 0.2737 0.047 Uiso 1 1 calc R U
C6 C 0.5693(3) 0.3311(2) 0.31138(19) 0.0275(6) Uani 1 1 d . .
C7 C 0.4876(3) 0.4070(2) 0.20878(19) 0.0254(6) Uani 1 1 d . .
C8 C 0.3940(3) 0.3824(2) 0.15742(19) 0.0265(6) Uani 1 1 d . .
C9 C 0.3172(3) 0.4846(2) 0.06846(18) 0.0261(6) Uani 1 1 d . .
C10 C 0.2053(3) 0.5282(2) -0.01142(19) 0.0320(7) Uani 1 1 d . .
H10 H 0.1616 0.4800 -0.0183 0.038 Uiso 1 1 calc R U
C11 C 0.1602(3) 0.6436(3) -0.0803(2) 0.0376(7) Uani 1 1 d . .
H11 H 0.0816 0.6740 -0.1331 0.045 Uiso 1 1 calc R U
C12 C 0.2243(3) 0.7184(3) -0.0763(2) 0.0374(7) Uani 1 1 d . .
H12 H 0.1913 0.7965 -0.1262 0.045 Uiso 1 1 calc R U
C13 C 0.3356(3) 0.6761(2) 0.00094(19) 0.0307(6) Uani 1 1 d . .
C14 C 0.4311(3) 0.7125(2) 0.0414(2) 0.0319(7) Uani 1 1 d . .
C15 C 0.4501(3) 0.8175(3) 0.0065(2) 0.0395(7) Uani 1 1 d . .
H15 H 0.3918 0.8820 -0.0535 0.047 Uiso 1 1 calc R U
C16 C 0.5537(3) 0.8265(3) 0.0596(2) 0.0470(8) Uani 1 1 d . .
H16 H 0.5682 0.8972 0.0357 0.056 Uiso 1 1 calc R U
C17 C 0.6380(3) 0.7326(3) 0.1485(2) 0.0426(8) Uani 1 1 d . .
H17 H 0.7078 0.7413 0.1847 0.051 Uiso 1 1 calc R U
C18 C 0.6229(3) 0.6277(3) 0.1853(2) 0.0352(7) Uani 1 1 d . .
H18 H 0.6819 0.5646 0.2457 0.042 Uiso 1 1 calc R U
C19 C 0.5189(3) 0.6157(2) 0.1321(2) 0.0295(6) Uani 1 1 d . .
C20 C 0.4770(3) 0.5205(2) 0.14780(19) 0.0265(6) Uani 1 1 d . .
C21 C 0.3886(3) 0.2717(2) 0.17985(18) 0.0253(6) Uani 1 1 d . .
C22 C 0.3070(3) 0.1443(2) 0.17311(19) 0.0281(6) Uani 1 1 d . .
C23 C 0.4474(3) 0.0666(2) 0.22988(18) 0.0259(6) Uani 1 1 d . .
C24 C 0.4923(3) -0.0515(2) 0.26211(19) 0.0314(7) Uani 1 1 d . .
H24 H 0.5872 -0.1038 0.3013 0.038 Uiso 1 1 calc R U
C25 C 0.3953(3) -0.0909(2) 0.2357(2) 0.0382(7) Uani 1 1 d . .
H25 H 0.4242 -0.1712 0.2565 0.046 Uiso 1 1 calc R U
C26 C 0.2555(3) -0.0140(3) 0.1788(2) 0.0403(8) Uani 1 1 d . .
H26 H 0.1905 -0.0428 0.1615 0.048 Uiso 1 1 calc R U
C27 C 0.2105(3) 0.1025(2) 0.1474(2) 0.0347(7) Uani 1 1 d . .
H27 H 0.1150 0.1542 0.1087 0.042 Uiso 1 1 calc R U
C28 C 0.2316(3) 0.4866(2) 0.31397(18) 0.0254(6) Uani 1 1 d . .
C29 C 0.2779(3) 0.5758(2) 0.30415(19) 0.0277(6) Uani 1 1 d . .
C30 C 0.4060(3) 0.5553(3) 0.3751(2) 0.0379(7) Uani 1 1 d . .
H30A H 0.4713 0.5921 0.3376 0.057 Uiso 1 1 calc R U
H30B H 0.4625 0.4720 0.4144 0.057 Uiso 1 1 calc R U
H30C H 0.3668 0.5886 0.4188 0.057 Uiso 1 1 calc R U
C31 C 0.2036(3) 0.6882(2) 0.23008(19) 0.0312(6) Uani 1 1 d . .
H31 H 0.2363 0.7468 0.2256 0.037 Uiso 1 1 calc R U
C32 C 0.0834(3) 0.7176(2) 0.1625(2) 0.0333(7) Uani 1 1 d . .
C33 C 0.0081(4) 0.8395(3) 0.0807(2) 0.0489(8) Uani 1 1 d . .
H33A H 0.0553 0.8479 0.0226 0.073 Uiso 1 1 calc R U
H33B H 0.0175 0.8939 0.1023 0.073 Uiso 1 1 calc R U
H33C H -0.0972 0.8559 0.0640 0.073 Uiso 1 1 calc R U
C34 C 0.0363(3) 0.6307(2) 0.1731(2) 0.0331(7) Uani 1 1 d . .
H34 H -0.0461 0.6491 0.1276 0.040 Uiso 1 1 calc R U
C35 C 0.1048(3) 0.5171(2) 0.24771(19) 0.0285(6) Uani 1 1 d . .
C36 C 0.0436(3) 0.4288(3) 0.2529(2) 0.0387(7) Uani 1 1 d . .
H36A H -0.0503 0.4682 0.2066 0.058 Uiso 1 1 calc R U
H36B H 0.0264 0.3879 0.3199 0.058 Uiso 1 1 calc R U
H36C H 0.1152 0.3733 0.2355 0.058 Uiso 1 1 calc R U
C37 C 0.2489(3) 0.2840(2) 0.47568(19) 0.0288(6) Uani 1 1 d . .
C38 C 0.2465(3) 0.1778(2) 0.4870(2) 0.0313(7) Uani 1 1 d . .
C39 C 0.3075(3) 0.1304(3) 0.4178(2) 0.0432(8) Uani 1 1 d . .
H39A H 0.2434 0.1792 0.3529 0.065 Uiso 1 1 calc R U
H39B H 0.3108 0.0515 0.4436 0.065 Uiso 1 1 calc R U
H39C H 0.4080 0.1297 0.4117 0.065 Uiso 1 1 calc R U
C40 C 0.1825(3) 0.1162(2) 0.56170(19) 0.0319(7) Uani 1 1 d . .
H40 H 0.1820 0.0456 0.5675 0.038 Uiso 1 1 calc R U
C41 C 0.1201(3) 0.1533(3) 0.6272(2) 0.0337(7) Uani 1 1 d . .
C42 C 0.0560(3) 0.0821(3) 0.7092(2) 0.0504(9) Uani 1 1 d . .
H42A H -0.0404 0.1325 0.7133 0.076 Uiso 1 1 calc R U
H42B H 0.1240 0.0447 0.7718 0.076 Uiso 1 1 calc R U
H42C H 0.0429 0.0229 0.6957 0.076 Uiso 1 1 calc R U
C43 C 0.1229(3) 0.2564(3) 0.6175(2) 0.0349(7) Uani 1 1 d . .
H43 H 0.0804 0.2836 0.6622 0.042 Uiso 1 1 calc R U
C44 C 0.1861(3) 0.3219(2) 0.5442(2) 0.0315(7) Uani 1 1 d . .
C45 C 0.1923(3) 0.4285(3) 0.5444(2) 0.0411(8) Uani 1 1 d . .
H45A H 0.2952 0.4145 0.5655 0.062 Uiso 1 1 calc R U
H45B H 0.1305 0.4467 0.5899 0.062 Uiso 1 1 calc R U
H45C H 0.1553 0.4937 0.4778 0.062 Uiso 1 1 calc R U

loop_
_atom_site_aniso_label
_atom_site_aniso_U_11
_atom_site_aniso_U_22
_atom_site_aniso_U_33
_atom_site_aniso_U_23
_atom_site_aniso_U_13
_atom_site_aniso_U_12
B1 0.0332(17) 0.0293(18) 0.0248(16) -0.0161(15) 0.0017(13) -0.0156(14)
S1 0.0257(4) 0.0265(4) 0.0323(4) -0.0118(3) 0.0018(3) -0.0091(3)
N1 0.0280(12) 0.0219(13) 0.0246(12) -0.0067(10) 0.0030(10) -0.0083(10)
N2 0.0284(12) 0.0266(13) 0.0332(13) -0.0142(11) 0.0020(10) -0.0086(10)
C1 0.0292(14) 0.0199(14) 0.0276(15) -0.0076(12) -0.0012(12) -0.0088(11)
C2 0.0353(17) 0.0412(19) 0.0298(17) -0.0061(15) -0.0014(13) -0.0113(14)
C3 0.0367(18) 0.056(2) 0.0367(19) -0.0033(17) -0.0129(15) -0.0076(16)
C4 0.0239(16) 0.070(3) 0.049(2) -0.0170(19) -0.0066(15) -0.0107(16)
C5 0.0274(15) 0.046(2) 0.0391(18) -0.0153(16) 0.0046(14) -0.0132(14)
C6 0.0247(14) 0.0243(15) 0.0317(16) -0.0111(13) -0.0010(12) -0.0098(11)
C7 0.0236(13) 0.0240(15) 0.0288(15) -0.0122(13) 0.0073(11) -0.0094(11)
C8 0.0232(14) 0.0265(15) 0.0285(15) -0.0123(13) 0.0067(11) -0.0090(11)
C9 0.0243(14) 0.0269(15) 0.0255(15) -0.0107(13) 0.0036(11) -0.0100(12)
C10 0.0346(16) 0.0317(17) 0.0278(16) -0.0136(14) 0.0037(13) -0.0107(13)
C11 0.0387(17) 0.0393(19) 0.0261(16) -0.0119(14) -0.0005(13) -0.0093(14)
C12 0.0441(18) 0.0286(17) 0.0252(16) -0.0050(13) 0.0052(13) -0.0078(14)
C13 0.0352(16) 0.0257(16) 0.0238(15) -0.0063(13) 0.0086(12) -0.0104(12)
C14 0.0366(16) 0.0274(16) 0.0316(16) -0.0127(14) 0.0143(13) -0.0138(13)
C15 0.0491(18) 0.0310(18) 0.0406(18) -0.0153(15) 0.0181(15) -0.0194(14)
C16 0.057(2) 0.041(2) 0.061(2) -0.0296(18) 0.0265(18) -0.0305(17)
C17 0.0400(18) 0.045(2) 0.059(2) -0.0313(18) 0.0164(16) -0.0248(15)
C18 0.0293(15) 0.0376(18) 0.0415(18) -0.0204(15) 0.0069(13) -0.0133(13)
C19 0.0275(14) 0.0269(16) 0.0360(17) -0.0156(14) 0.0123(13) -0.0114(12)
C20 0.0228(14) 0.0289(16) 0.0252(15) -0.0116(13) 0.0022(11) -0.0082(12)
C21 0.0224(13) 0.0272(15) 0.0253(14) -0.0113(12) 0.0039(11) -0.0096(11)
C22 0.0277(14) 0.0301(16) 0.0262(15) -0.0133(13) 0.0059(12) -0.0103(12)
C23 0.0274(14) 0.0292(16) 0.0246(14) -0.0135(13) 0.0079(11) -0.0132(12)
C24 0.0346(16) 0.0262(16) 0.0289(16) -0.0084(13) 0.0057(12) -0.0123(12)
C25 0.0500(19) 0.0259(17) 0.0416(18) -0.0153(15) 0.0147(15) -0.0185(14)
C26 0.0375(17) 0.043(2) 0.051(2) -0.0252(17) 0.0086(15) -0.0229(15)
C27 0.0300(15) 0.0364(18) 0.0430(18) -0.0214(15) 0.0042(13) -0.0145(13)
C28 0.0259(14) 0.0261(15) 0.0246(14) -0.0109(12) 0.0043(11) -0.0117(12)
C29 0.0271(14) 0.0253(15) 0.0278(15) -0.0112(13) 0.0024(12) -0.0082(12)
C30 0.0383(16) 0.0372(18) 0.0385(17) -0.0158(15) -0.0025(13) -0.0171(14)
C31 0.0374(16) 0.0254(16) 0.0314(16) -0.0132(13) 0.0054(13) -0.0129(12)
C32 0.0368(16) 0.0271(16) 0.0297(16) -0.0134(13) 0.0026(13) -0.0048(13)
C33 0.065(2) 0.0326(19) 0.0355(18) -0.0128(15) -0.0033(16) -0.0080(16)
C34 0.0243(14) 0.0354(18) 0.0344(17) -0.0188(14) -0.0023(12) -0.0019(12)
C35 0.0254(14) 0.0298(16) 0.0318(16) -0.0176(13) 0.0039(12) -0.0080(12)
C36 0.0279(15) 0.0429(19) 0.0473(19) -0.0219(16) 0.0014(13) -0.0145(13)
C37 0.0247(14) 0.0267(16) 0.0264(15) -0.0073(13) 0.0013(11) -0.0070(11)
C38 0.0269(14) 0.0305(17) 0.0304(16) -0.0110(13) 0.0034(12) -0.0085(12)
C39 0.055(2) 0.0375(19) 0.0446(19) -0.0218(16) 0.0194(16) -0.0230(16)
C40 0.0302(15) 0.0295(16) 0.0319(16) -0.0084(13) 0.0029(13) -0.0148(13)
C41 0.0250(14) 0.0390(18) 0.0298(16) -0.0108(14) 0.0062(12) -0.0112(13)
C42 0.053(2) 0.055(2) 0.0413(19) -0.0153(17) 0.0216(16) -0.0282(17)
C43 0.0292(15) 0.0406(19) 0.0340(17) -0.0186(15) 0.0071(13) -0.0105(13)
C44 0.0264(14) 0.0309(17) 0.0302(16) -0.0116(13) -0.0005(12) -0.0067(12)
C45 0.0437(17) 0.0429(19) 0.0425(19) -0.0243(16) 0.0106(14) -0.0172(15)

loop_
_atom_type_symbol
_atom_type_description
_atom_type_scat_dispersion_real
_atom_type_scat_dispersion_imag
_atom_type_scat_source
C C 0.0034 0.0017 'International Tables Vol C Tables 4.2.6.8 and 6.1.1.4'
H H 0.0000 0.0000 'International Tables Vol C Tables 4.2.6.8 and 6.1.1.4'
B B 0.0014 0.0007 'International Tables Vol C Tables 4.2.6.8 and 6.1.1.4'
N N 0.0066 0.0034 'International Tables Vol C Tables 4.2.6.8 and 6.1.1.4'
S S 0.1265 0.1256 'International Tables Vol C Tables 4.2.6.8 and 6.1.1.4'

loop_
_geom_angle_atom_site_label_1
_geom_angle_atom_site_label_2
_geom_angle_atom_site_label_3
_geom_angle
C1 B1 C28 119.3(2)
C1 B1 C37 119.0(2)
C28 B1 C37 121.4(2)
C23 S1 C21 89.12(13)
C9 N1 C20 114.2(2)
C9 N1 C13 130.1(2)
C20 N1 C13 115.7(2)
C21 N2 C22 110.9(2)
C2 C1 C6 116.5(2)
C2 C1 B1 115.9(2)
C6 C1 B1 126.9(2)
C3 C2 C1 122.7(3)
C3 C2 H2 118.7
C1 C2 H2 118.7
C4 C3 C2 119.6(3)
C4 C3 H3 120.2
C2 C3 H3 120.2
C3 C4 C5 120.0(3)
C3 C4 H4 120.0
C5 C4 H4 120.0
C4 C5 C6 121.3(3)
C4 C5 H5 119.4
C6 C5 H5 119.4
C5 C6 C1 119.8(2)
C5 C6 C7 118.8(2)
C1 C6 C7 121.4(2)
C20 C7 C8 107.4(2)
C20 C7 C6 126.2(2)
C8 C7 C6 126.1(2)
C9 C8 C7 108.2(2)
C9 C8 C21 122.9(2)
C7 C8 C21 128.3(2)
N1 C9 C10 114.6(2)
N1 C9 C8 104.4(2)
C10 C9 C8 140.9(3)
C11 C10 C9 118.1(3)
C11 C10 H10 120.9
C9 C10 H10 120.9
C10 C11 C12 123.7(3)
C10 C11 H11 118.2
C12 C11 H11 118.2
C13 C12 C11 118.7(3)
C13 C12 H12 120.7
C11 C12 H12 120.7
N1 C13 C12 114.8(3)
N1 C13 C14 104.0(2)
C12 C13 C14 141.2(3)
C15 C14 C19 120.1(3)
C15 C14 C13 132.0(3)
C19 C14 C13 107.9(2)
C16 C15 C14 119.4(3)
C16 C15 H15 120.3
C14 C15 H15 120.3
C15 C16 C17 120.5(3)
C15 C16 H16 119.7
C17 C16 H16 119.7
C18 C17 C16 121.8(3)
C18 C17 H17 119.1
C16 C17 H17 119.1
C17 C18 C19 118.8(3)
C17 C18 H18 120.6
C19 C18 H18 120.6
C18 C19 C14 119.3(3)
C18 C19 C20 133.2(3)
C14 C19 C20 107.5(2)
N1 C20 C7 105.6(2)
N1 C20 C19 104.9(2)
C7 C20 C19 149.4(2)
N2 C21 C8 123.8(2)
N2 C21 S1 115.1(2)
C8 C21 S1 120.89(18)
N2 C22 C27 125.0(2)
N2 C22 C23 115.6(2)
C27 C22 C23 119.4(3)
C24 C23 C22 121.3(2)
C24 C23 S1 129.3(2)
C22 C23 S1 109.3(2)
C25 C24 C23 118.3(3)
C25 C24 H24 120.8
C23 C24 H24 120.8
C24 C25 C26 120.8(3)
C24 C25 H25 119.6
C26 C25 H25 119.6
C27 C26 C25 121.0(3)
C27 C26 H26 119.5
C25 C26 H26 119.5
C26 C27 C22 119.2(3)
C26 C27 H27 120.4
C22 C27 H27 120.4
C29 C28 C35 117.5(2)
C29 C28 B1 121.8(2)
C35 C28 B1 120.7(2)
C31 C29 C28 120.6(2)
C31 C29 C30 117.0(2)
C28 C29 C30 122.3(2)
C29 C30 H30A 109.5
C29 C30 H30B 109.5
H30A C30 H30B 109.5
C29 C30 H30C 109.5
H30A C30 H30C 109.5
H30B C30 H30C 109.5
C32 C31 C29 122.2(3)
C32 C31 H31 118.9
C29 C31 H31 118.9
C34 C32 C31 117.3(3)
C34 C32 C33 121.7(3)
C31 C32 C33 121.0(3)
C32 C33 H33A 109.5
C32 C33 H33B 109.5
H33A C33 H33B 109.5
C32 C33 H33C 109.5
H33A C33 H33C 109.5
H33B C33 H33C 109.5
C32 C34 C35 122.8(3)
C32 C34 H34 118.6
C35 C34 H34 118.6
C34 C35 C28 119.6(3)
C34 C35 C36 118.4(2)
C28 C35 C36 121.9(2)
C35 C36 H36A 109.5
C35 C36 H36B 109.5
H36A C36 H36B 109.5
C35 C36 H36C 109.5
H36A C36 H36C 109.5
H36B C36 H36C 109.5
C44 C37 C38 117.0(2)
C44 C37 B1 121.5(2)
C38 C37 B1 121.4(2)
C40 C38 C37 120.4(3)
C40 C38 C39 117.9(3)
C37 C38 C39 121.6(2)
C38 C39 H39A 109.5
C38 C39 H39B 109.5
H39A C39 H39B 109.5
C38 C39 H39C 109.5
H39A C39 H39C 109.5
H39B C39 H39C 109.5
C41 C40 C38 122.7(3)
C41 C40 H40 118.7
C38 C40 H40 118.7
C40 C41 C43 117.5(2)
C40 C41 C42 121.1(3)
C43 C41 C42 121.3(3)
C41 C42 H42A 109.5
C41 C42 H42B 109.5
H42A C42 H42B 109.5
C41 C42 H42C 109.5
H42A C42 H42C 109.5
H42B C42 H42C 109.5
C41 C43 C44 122.4(3)
C41 C43 H43 118.8
C44 C43 H43 118.8
C43 C44 C37 120.0(3)
C43 C44 C45 118.0(3)
C37 C44 C45 121.9(2)
C44 C45 H45A 109.5
C44 C45 H45B 109.5
H45A C45 H45B 109.5
C44 C45 H45C 109.5
H45A C45 H45C 109.5
H45B C45 H45C 109.5

loop_
_geom_bond_atom_site_label_1
_geom_bond_atom_site_label_2
_geom_bond_distance
B1 C1 1.571(4)
B1 C28 1.587(4)
B1 C37 1.589(4)
S1 C23 1.738(3)
S1 C21 1.761(3)
N1 C9 1.363(3)
N1 C20 1.365(3)
N1 C13 1.367(3)
N2 C21 1.310(3)
N2 C22 1.383(3)
C1 C2 1.405(4)
C1 C6 1.424(3)
C2 C3 1.377(4)
C2 H2 0.9500
C3 C4 1.376(4)
C3 H3 0.9500
C4 C5 1.377(4)
C4 H4 0.9500
C5 C6 1.392(3)
C5 H5 0.9500
C6 C7 1.482(3)
C7 C20 1.406(4)
C7 C8 1.423(3)
C8 C9 1.420(3)
C8 C21 1.446(4)
C9 C10 1.399(3)
C10 C11 1.385(4)
C10 H10 0.9500
C11 C12 1.408(4)
C11 H11 0.9500
C12 C13 1.373(4)
C12 H12 0.9500
C13 C14 1.455(4)
C14 C15 1.399(4)
C14 C19 1.433(4)
C15 C16 1.372(4)
C15 H15 0.9500
C16 C17 1.396(4)
C16 H16 0.9500
C17 C18 1.379(4)
C17 H17 0.9500
C18 C19 1.401(4)
C18 H18 0.9500
C19 C20 1.441(4)
C22 C27 1.400(4)
C22 C23 1.400(4)
C23 C24 1.390(4)
C24 C25 1.384(4)
C24 H24 0.9500
C25 C26 1.395(4)
C25 H25 0.9500
C26 C27 1.372(4)
C26 H26 0.9500
C27 H27 0.9500
C28 C29 1.412(4)
C28 C35 1.417(3)
C29 C31 1.389(4)
C29 C30 1.522(4)
C30 H30A 0.9800
C30 H30B 0.9800
C30 H30C 0.9800
C31 C32 1.385(4)
C31 H31 0.9500
C32 C34 1.383(4)
C32 C33 1.508(4)
C33 H33A 0.9800
C33 H33B 0.9800
C33 H33C 0.9800
C34 C35 1.396(4)
C34 H34 0.9500
C35 C36 1.514(4)
C36 H36A 0.9800
C36 H36B 0.9800
C36 H36C 0.9800
C37 C44 1.418(4)
C37 C38 1.420(4)
C38 C40 1.392(3)
C38 C39 1.501(4)
C39 H39A 0.9800
C39 H39B 0.9800
C39 H39C 0.9800
C40 C41 1.370(4)
C40 H40 0.9500
C41 C43 1.388(4)
C41 C42 1.511(4)
C42 H42A 0.9800
C42 H42B 0.9800
C42 H42C 0.9800
C43 C44 1.398(4)
C43 H43 0.9500
C44 C45 1.509(4)
C45 H45A 0.9800
C45 H45B 0.9800
C45 H45C 0.9800
